data_1011224
loop_
_publ_author_name
'Taylor, W H'

_publ_section_title
;
The structure of sanidine and other feldspars 2.56
;
_journal_coden_ASTM ZEKGAX
_journal_name_full
;
Zeitschrift fuer Kristallographie, Kristallgeometrie, Kristallphysik,
Kristallchemie (-144,1977)
;
_journal_page_first 425
_journal_page_last 442
_journal_volume 85
_journal_year 1933
_chemical_compound_source 'from Mount Vesuvius,Italy'
_chemical_formula_structural 'K (Al Si3 O8)'
_chemical_formula_sum 'Al K O8 Si3'
_chemical_name_mineral Sanidine
_chemical_name_systematic 'Potassium tecto-alumotrisilicate *'
_space_group_IT_number 12
_symmetry_cell_setting monoclinic
_symmetry_Int_Tables_number 12
_symmetry_space_group_name_Hall '-C 2y'
_symmetry_space_group_name_H-M 'C 1 2/m 1'
_cell_angle_alpha 90
_cell_angle_beta 116.1
_cell_angle_gamma 90
_cell_formula_units_Z 4
_cell_length_a 8.45
_cell_length_b 12.9
_cell_length_c 7.15
_cell_volume 699.9
_exptl_crystal_density_meas 2.56
_cod_database_code 1011224

loop_
_symmetry_equiv_pos_as_xyz
x,y,z
x,-y,z
-x,-y,-z
-x,y,-z
1/2+x,1/2+y,z
1/2+x,1/2-y,z
1/2-x,1/2-y,-z
1/2-x,1/2+y,-z

loop_
_atom_site_label
_atom_site_type_symbol
_atom_site_symmetry_multiplicity
_atom_site_Wyckoff_symbol
_atom_site_fract_x
_atom_site_fract_y
_atom_site_fract_z
_atom_site_occupancy
_atom_site_attached_hydrogens
_atom_site_calc_flag
O1 O2- 4 g 0. 0.1388 0. 1. 0 d
O2 O2- 4 i 0.6583 0. 0.2367 1. 0 d
O3 O2- 8 j 0.8214 0.153 0.2367 1. 0 d
O4 O2- 8 j 0. 0.3193 0.2507 1. 0 d
O5 O2- 8 j 0.1524 0.1248 0.4169 1. 0 d
Si1 Si4+ 8 j 0. 0.186 0.2167 0.75 0 d
Si2 Si4+ 8 j 0.7023 0.1109 0.3479 0.75 0 d
Al1 Al3+ 8 j 0. 0.186 0.2167 0.25 0 d
Al2 Al3+ 8 j 0.7023 0.1109 0.3479 0.25 0 d
K1 K1+ 4 i 0.294 0. 0.1394 1. 0 d

loop_
_atom_type_symbol
_atom_type_oxidation_number
O2- -2.000
Si4+ 4.000
Al3+ 3.000
K1+ 1.000
